data_2206218
loop_
_publ_author_name
'Hiroshi Nakazawa'
'Masumi Itazaki'
'Mari Owaribe'

_publ_section_title
;
 Dicarbonyl(\h^5^-pentamethylcyclopentadienyl)(triphenylphosphine)iron(II)
 hexafluorophosphate
;
_journal_issue 7
_journal_name_full 'Acta Crystallographica Section E'
_journal_page_first m1275
_journal_page_last m1276
_journal_paper_doi 10.1107/S1600536805017344
_journal_volume 61
_journal_year 2005
_chemical_formula_iupac '[Fe (C10 H15) (C18 H15 P) (C O)2], P F6'
_chemical_formula_moiety 'C30 H30 Fe O2 P +, F6 P -'
_chemical_formula_sum 'C30 H30 F6 Fe O2 P2'
_chemical_formula_weight 654.35
_space_group_IT_number 61
_symmetry_cell_setting orthorhombic
_symmetry_space_group_name_Hall '-P 2ac 2ab'
_symmetry_space_group_name_H-M 'P b c a'
_cell_angle_alpha 90
_cell_angle_beta 90
_cell_angle_gamma 90
_cell_formula_units_Z 8
_cell_length_a 17.5340(10)
_cell_length_b 15.6160(10)
_cell_length_c 21.394(2)
_cell_measurement_reflns_used 11285
_cell_measurement_temperature 153.2
_cell_measurement_theta_max 27.5
_cell_measurement_theta_min 3.0
_cell_volume 5857.9(7)
_computing_cell_refinement <i>CrystalClear</i>
_computing_data_collection '<i>CrystalClear</i> (Rigaku, 2001)'
_computing_data_reduction 'TEXSAN  (Molecular Structure Corporation, 2004)'
_computing_molecular_graphics 'ORTEPII (Johnson, 1976)'
_computing_publication_material teXsan
_computing_structure_refinement 'SHELXL97 (Sheldrick, 1997)'
_computing_structure_solution 'SIR92 (Altomare <i>et al.</i>, 1994)'
_diffrn_detector_area_resol_mean 14.62
_diffrn_measured_fraction_theta_full 0.9939
_diffrn_measured_fraction_theta_max 0.9939
_diffrn_measurement_device_type 'Rigaku/MSC Mercury CCD'
_diffrn_measurement_method \w
_diffrn_radiation_type 'Mo K\a'
_diffrn_radiation_wavelength 0.7107
_diffrn_reflns_av_R_equivalents 0.065
_diffrn_reflns_limit_h_max 22
_diffrn_reflns_limit_h_min -17
_diffrn_reflns_limit_k_max 16
_diffrn_reflns_limit_k_min -20
_diffrn_reflns_limit_l_max 27
_diffrn_reflns_limit_l_min -27
_diffrn_reflns_number 45741
_diffrn_reflns_theta_full 27.48
_diffrn_reflns_theta_max 27.48
_diffrn_standards_decay_% 0
_diffrn_standards_number 0
_exptl_absorpt_coefficient_mu 0.689
_exptl_absorpt_correction_T_max 0.946
_exptl_absorpt_correction_T_min 0.781
_exptl_absorpt_correction_type multi-scan
_exptl_absorpt_process_details '(Jacobson, 1998)'
_exptl_crystal_colour yellow
_exptl_crystal_density_diffrn 1.484
_exptl_crystal_density_method 'not measured'
_exptl_crystal_description block
_exptl_crystal_F_000 2688.00
_exptl_crystal_size_max 0.300
_exptl_crystal_size_mid 0.130
_exptl_crystal_size_min 0.080
_refine_diff_density_max 0.90
_refine_diff_density_min -0.53
_refine_ls_extinction_method none
_refine_ls_goodness_of_fit_ref 1.113
_refine_ls_hydrogen_treatment constr
_refine_ls_number_parameters 370
_refine_ls_number_reflns 6674
_refine_ls_R_factor_gt 0.0632
_refine_ls_shift/su_max 0.0010
_refine_ls_structure_factor_coef Fsqd
_refine_ls_weighting_details 'w = 1/[\s^2^(Fo^2^) + (0.0831P)^2^+2.6059P] where P = (Fo^2^+2Fc^2^)/3'
_refine_ls_weighting_scheme calc
_refine_ls_wR_factor_ref 0.1762
_reflns_number_gt 4973
_reflns_number_total 6674
_reflns_threshold_expression I>2\s(I)
_cod_data_source_file is6084.cif
_cod_data_source_block I
_cod_original_cell_volume 5858.0(6)
_cod_original_sg_symbol_Hall -p_2ac_2ab
_cod_original_formula_sum 'C30 H30 F6 Fe O2 P2 '
_cod_database_code 2206218
_cod_database_fobs_code 2206218

loop_
_symmetry_equiv_pos_as_xyz
x,y,z
1/2+x,1/2-y,-z
-x,1/2+y,1/2-z
1/2-x,-y,1/2+z
-x,-y,-z
1/2-x,1/2+y,z
x,1/2-y,1/2+z
1/2+x,y,1/2-z

loop_
_atom_site_label
_atom_site_fract_x
_atom_site_fract_y
_atom_site_fract_z
_atom_site_U_iso_or_equiv
_atom_site_adp_type
_atom_site_calc_flag
_atom_site_occupancy
_atom_site_type_symbol
Fe1 0.50951(3) 0.21215(3) 0.59485(2) 0.02024(15) Uani d 1 Fe
P1 0.53197(5) 0.16500(6) 0.69260(4) 0.0188(2) Uani d 1 P
P2 0.21169(7) 0.06732(8) 0.55370(6) 0.0378(3) Uani d 1 P
F1 0.2136(3) 0.1604(3) 0.5275(2) 0.1150(17) Uani d 1 F
F2 0.2079(3) -0.0265(3) 0.5806(2) 0.127(2) Uani d 1 F
F3 0.2982(2) 0.0554(4) 0.5543(3) 0.146(2) Uani d 1 F
F4 0.1226(3) 0.0716(3) 0.5539(4) 0.159(3) Uani d 1 F
F5 0.2184(4) 0.1058(3) 0.62079(19) 0.132(2) Uani d 1 F
F6 0.2043(4) 0.0287(4) 0.4877(2) 0.160(3) Uani d 1 F
O1 0.36253(16) 0.28513(19) 0.63058(15) 0.0379(7) Uani d 1 O
O2 0.45746(18) 0.0452(2) 0.55102(16) 0.0459(9) Uani d 1 O
C1 0.5370(2) 0.2390(3) 0.50091(19) 0.0311(9) Uani d 1 C
C2 0.5138(3) 0.3156(3) 0.53093(19) 0.0330(9) Uani d 1 C
C3 0.5649(3) 0.3321(2) 0.5813(2) 0.0342(10) Uani d 1 C
C4 0.6213(2) 0.2660(3) 0.5810(2) 0.0317(9) Uani d 1 C
C5 0.6045(2) 0.2085(2) 0.5316(2) 0.0287(9) Uani d 1 C
C6 0.5036(3) 0.2011(4) 0.4422(2) 0.0539(14) Uani d 1 C
H1 0.4502 0.1885 0.4484 0.054 Uiso calc 1 H
H2 0.5074 0.2405 0.4082 0.054 Uiso calc 1 H
H3 0.5289 0.1495 0.4313 0.054 Uiso calc 1 H
C7 0.4505(3) 0.3734(4) 0.5092(3) 0.0592(16) Uani d 1 C
H4 0.4445 0.4200 0.5373 0.059 Uiso calc 1 H
H5 0.4593 0.3934 0.4685 0.059 Uiso calc 1 H
H6 0.4025 0.3415 0.5091 0.059 Uiso calc 1 H
C8 0.5663(4) 0.4136(3) 0.6186(2) 0.0601(17) Uani d 1 C
H7 0.6047 0.4109 0.6501 0.060 Uiso calc 1 H
H8 0.5771 0.4614 0.5919 0.060 Uiso calc 1 H
H9 0.5181 0.4235 0.6383 0.060 Uiso calc 1 H
C9 0.6920(3) 0.2652(4) 0.6186(3) 0.0591(16) Uani d 1 C
H10 0.6979 0.2115 0.6392 0.059 Uiso calc 1 H
H11 0.7348 0.2751 0.5925 0.059 Uiso calc 1 H
H12 0.6900 0.3093 0.6498 0.059 Uiso calc 1 H
C10 0.6544(3) 0.1378(3) 0.5081(2) 0.0470(12) Uani d 1 C
H13 0.6648 0.0986 0.5416 0.047 Uiso calc 1 H
H14 0.6318 0.1088 0.4748 0.047 Uiso calc 1 H
H15 0.7028 0.1613 0.4948 0.047 Uiso calc 1 H
C11 0.4200(2) 0.2548(2) 0.61829(19) 0.0266(8) Uani d 1 C
C12 0.4761(2) 0.1106(3) 0.5698(2) 0.0289(8) Uani d 1 C
C13 0.57698(19) 0.2427(2) 0.74462(17) 0.0197(7) Uani d 1 C
C14 0.5369(2) 0.3186(2) 0.75617(18) 0.0250(8) Uani d 1 C
H16 0.4878 0.3265 0.7368 0.025 Uiso calc 1 H
C15 0.5669(2) 0.3813(2) 0.79446(19) 0.0295(9) Uani d 1 C
H17 0.5386 0.4335 0.8020 0.029 Uiso calc 1 H
C16 0.6386(2) 0.3692(3) 0.8222(2) 0.0318(9) Uani d 1 C
H18 0.6597 0.4120 0.8492 0.032 Uiso calc 1 H
C17 0.6780(2) 0.2942(3) 0.8118(2) 0.0309(9) Uani d 1 C
H19 0.7266 0.2849 0.8309 0.031 Uiso calc 1 H
C18 0.6480(2) 0.2308(2) 0.7731(2) 0.0269(8) Uani d 1 C
H20 0.6754 0.1792 0.7661 0.027 Uiso calc 1 H
C19 0.4453(2) 0.1376(2) 0.73659(18) 0.0228(8) Uani d 1 C
C20 0.4420(2) 0.1480(3) 0.8012(2) 0.0335(9) Uani d 1 C
H21 0.4839 0.1744 0.8231 0.034 Uiso calc 1 H
C21 0.3775(3) 0.1226(3) 0.8346(2) 0.0405(11) Uani d 1 C
H22 0.3769 0.1300 0.8795 0.041 Uiso calc 1 H
C22 0.3164(2) 0.0855(3) 0.8041(2) 0.0361(10) Uani d 1 C
H23 0.2720 0.0687 0.8278 0.036 Uiso calc 1 H
C23 0.3193(2) 0.0737(3) 0.7405(2) 0.0337(10) Uani d 1 C
H24 0.2774 0.0467 0.7191 0.034 Uiso calc 1 H
C24 0.3828(2) 0.1001(2) 0.70642(19) 0.0252(8) Uani d 1 C
H25 0.3840 0.0913 0.6619 0.025 Uiso calc 1 H
C25 0.5874(2) 0.0655(2) 0.70000(19) 0.0242(8) Uani d 1 C
C26 0.6011(2) 0.0299(2) 0.7590(2) 0.0304(9) Uani d 1 C
H26 0.5844 0.0583 0.7961 0.030 Uiso calc 1 H
C27 0.6391(2) -0.0480(3) 0.7643(2) 0.0368(11) Uani d 1 C
H27 0.6481 -0.0721 0.8049 0.037 Uiso calc 1 H
C28 0.6637(2) -0.0907(3) 0.7105(3) 0.0415(12) Uani d 1 C
H28 0.6909 -0.1433 0.7140 0.042 Uiso calc 1 H
C29 0.6500(2) -0.0561(3) 0.6522(2) 0.0375(11) Uani d 1 C
H29 0.6658 -0.0854 0.6150 0.038 Uiso calc 1 H
C30 0.6126(2) 0.0227(2) 0.6471(2) 0.0297(9) Uani d 1 C
H30 0.6039 0.0482 0.6063 0.030 Uiso calc 1 H

loop_
_atom_site_aniso_label
_atom_site_aniso_U_11
_atom_site_aniso_U_22
_atom_site_aniso_U_33
_atom_site_aniso_U_12
_atom_site_aniso_U_13
_atom_site_aniso_U_23
Fe1 0.0193(3) 0.0178(3) 0.0236(3) 0.00149(19) -0.0002(2) -0.0031(2)
P1 0.0148(4) 0.0158(4) 0.0259(5) -0.0004(3) -0.0009(3) -0.0001(4)
P2 0.0375(7) 0.0424(7) 0.0336(6) 0.0100(5) -0.0095(5) 0.0023(5)
F1 0.152(5) 0.076(3) 0.117(4) -0.015(3) -0.037(3) 0.051(3)
F2 0.180(5) 0.059(3) 0.143(4) -0.004(3) -0.053(4) 0.032(3)
F3 0.042(2) 0.173(5) 0.224(7) 0.029(3) -0.011(3) -0.060(5)
F4 0.046(3) 0.126(4) 0.304(9) 0.005(3) -0.004(4) 0.002(5)
F5 0.231(6) 0.112(4) 0.055(2) 0.060(4) -0.027(3) -0.034(2)
F6 0.226(7) 0.189(6) 0.064(3) 0.034(5) -0.054(4) -0.052(3)
O1 0.0276(16) 0.0362(16) 0.050(2) 0.0123(13) 0.0061(14) -0.0007(14)
O2 0.0364(18) 0.0389(18) 0.063(2) -0.0075(14) 0.0044(16) -0.0269(16)
C1 0.034(2) 0.035(2) 0.025(2) 0.0023(17) 0.0046(17) -0.0021(17)
C2 0.041(2) 0.030(2) 0.028(2) 0.0082(17) 0.0084(18) 0.0089(17)
C3 0.052(3) 0.0186(18) 0.032(2) -0.0092(17) 0.0112(19) 0.0002(16)
C4 0.027(2) 0.038(2) 0.030(2) -0.0095(17) 0.0018(17) 0.0070(17)
C5 0.028(2) 0.027(2) 0.031(2) 0.0024(15) 0.0098(17) 0.0015(16)
C6 0.058(3) 0.078(4) 0.025(2) -0.003(3) -0.004(2) -0.009(2)
C7 0.063(4) 0.058(3) 0.057(3) 0.031(3) 0.014(3) 0.030(3)
C8 0.113(5) 0.028(2) 0.039(3) -0.024(3) 0.028(3) -0.008(2)
C9 0.037(3) 0.097(4) 0.044(3) -0.032(3) -0.004(2) 0.025(3)
C10 0.044(3) 0.040(3) 0.057(3) 0.009(2) 0.023(2) 0.004(2)
C11 0.028(2) 0.0229(18) 0.029(2) 0.0022(16) -0.0028(16) -0.0017(16)
C12 0.0222(19) 0.030(2) 0.034(2) -0.0003(15) 0.0022(16) -0.0080(17)
C13 0.0175(17) 0.0186(16) 0.0230(18) -0.0029(13) -0.0011(14) 0.0033(14)
C14 0.0219(18) 0.0245(18) 0.028(2) 0.0011(14) -0.0025(15) -0.0023(15)
C15 0.038(2) 0.0206(18) 0.030(2) -0.0028(16) -0.0009(18) -0.0007(16)
C16 0.040(2) 0.025(2) 0.030(2) -0.0110(17) -0.0068(18) 0.0024(17)
C17 0.026(2) 0.032(2) 0.034(2) -0.0093(16) -0.0103(17) 0.0053(17)
C18 0.0218(19) 0.0222(19) 0.037(2) -0.0028(14) -0.0037(16) 0.0048(16)
C19 0.0194(18) 0.0178(16) 0.031(2) 0.0001(13) 0.0006(15) 0.0033(15)
C20 0.029(2) 0.041(2) 0.030(2) -0.0094(17) -0.0008(17) 0.0012(18)
C21 0.035(2) 0.049(3) 0.037(2) -0.008(2) 0.010(2) 0.005(2)
C22 0.023(2) 0.032(2) 0.053(3) -0.0017(16) 0.0131(19) 0.005(2)
C23 0.0177(19) 0.027(2) 0.057(3) -0.0046(15) 0.0000(18) -0.0040(19)
C24 0.0186(18) 0.0224(18) 0.035(2) -0.0015(14) 0.0011(16) -0.0011(16)
C25 0.0161(17) 0.0156(16) 0.041(2) -0.0036(13) -0.0024(15) 0.0028(16)
C26 0.028(2) 0.0223(19) 0.041(2) -0.0041(15) -0.0032(18) 0.0066(17)
C27 0.025(2) 0.025(2) 0.060(3) -0.0040(16) -0.008(2) 0.015(2)
C28 0.025(2) 0.0179(19) 0.082(4) 0.0050(15) -0.001(2) 0.008(2)
C29 0.031(2) 0.023(2) 0.059(3) 0.0060(16) 0.004(2) -0.007(2)
C30 0.0206(19) 0.0232(19) 0.045(3) -0.0001(14) 0.0010(17) -0.0006(17)

loop_
_atom_type_symbol
_atom_type_description
_atom_type_scat_dispersion_real
_atom_type_scat_dispersion_imag
_atom_type_scat_source
C C 0.003 0.002
;International Tables for Crystallography
(1992, Vol. C, Tables 4.2.6.8 and 6.1.1.4)
;
H H 0.000 0.000
;International Tables for Crystallography
(1992, Vol. C, Table 6.1.1.4)
;
F F 0.017 0.010
;International Tables for Crystallography
(1992, Vol. C, Tables 4.2.6.8 and 6.1.1.4)
;
Fe Fe 0.346 0.844
;International Tables for Crystallography
(1992, Vol. C, Tables 4.2.6.8 and 6.1.1.4)
;
O O 0.011 0.006
;International Tables for Crystallography
(1992, Vol. C, Tables 4.2.6.8 and 6.1.1.4)
;
P P 0.102 0.094
;International Tables for Crystallography
(1992, Vol. C, Tables 4.2.6.8 and 6.1.1.4)
;

loop_
_geom_angle_atom_site_label_1
_geom_angle_atom_site_label_2
_geom_angle_atom_site_label_3
_geom_angle
_geom_angle_publ_flag
C12 Fe1 C11 97.38(18) yes
C12 Fe1 C1 88.01(18) ?
C11 Fe1 C1 113.36(17) ?
C12 Fe1 C2 119.91(19) ?
C11 Fe1 C2 85.89(17) ?
C1 Fe1 C2 39.17(16) ?
C12 Fe1 C3 153.66(18) ?
C11 Fe1 C3 96.42(18) ?
C1 Fe1 C3 65.91(16) ?
C2 Fe1 C3 39.23(17) ?
C12 Fe1 C5 92.43(17) ?
C11 Fe1 C5 150.80(17) ?
C1 Fe1 C5 39.38(16) ?
C2 Fe1 C5 65.48(15) ?
C3 Fe1 C5 65.39(16) ?
C12 Fe1 C4 127.48(17) ?
C11 Fe1 C4 134.14(18) ?
C1 Fe1 C4 65.36(16) ?
C2 Fe1 C4 65.19(17) ?
C3 Fe1 C4 38.96(17) ?
C5 Fe1 C4 38.50(16) ?
C11 Fe1 P1 90.84(13) yes
C12 Fe1 P1 92.64(14) yes
C1 Fe1 P1 155.53(12) ?
C2 Fe1 P1 147.44(13) ?
C3 Fe1 P1 109.49(12) ?
C5 Fe1 P1 116.19(12) ?
C4 Fe1 P1 95.54(12) ?
C13 P1 C19 101.54(17) ?
C13 P1 C25 106.32(16) ?
C19 P1 C25 101.30(16) ?
C13 P1 Fe1 115.10(12) ?
C19 P1 Fe1 114.01(12) ?
C25 P1 Fe1 116.64(14) ?
F3 P2 F6 92.5(4) ?
F3 P2 F1 95.5(3) ?
F6 P2 F1 92.1(3) ?
F3 P2 F5 87.9(3) ?
F6 P2 F5 179.4(4) ?
F1 P2 F5 88.3(3) ?
F3 P2 F4 175.4(3) ?
F6 P2 F4 86.3(4) ?
F1 P2 F4 89.0(3) ?
F5 P2 F4 93.3(4) ?
F3 P2 F2 85.7(3) ?
F6 P2 F2 88.2(3) ?
F1 P2 F2 178.8(3) ?
F5 P2 F2 91.4(3) ?
F4 P2 F2 89.8(3) ?
C2 C1 C5 108.0(4) ?
C2 C1 C6 126.7(4) ?
C5 C1 C6 124.9(4) ?
C2 C1 Fe1 70.7(2) ?
C5 C1 Fe1 71.7(2) ?
C6 C1 Fe1 128.9(3) ?
C1 C2 C3 108.4(4) ?
C1 C2 C7 125.3(4) ?
C3 C2 C7 126.0(4) ?
C1 C2 Fe1 70.1(2) ?
C3 C2 Fe1 70.9(2) ?
C7 C2 Fe1 129.1(3) ?
C2 C3 C4 107.5(4) ?
C2 C3 C8 124.4(4) ?
C4 C3 C8 127.1(5) ?
C2 C3 Fe1 69.9(2) ?
C4 C3 Fe1 71.4(2) ?
C8 C3 Fe1 132.9(3) ?
C5 C4 C3 108.5(4) ?
C5 C4 C9 125.1(4) ?
C3 C4 C9 125.7(5) ?
C5 C4 Fe1 70.5(2) ?
C3 C4 Fe1 69.6(2) ?
C9 C4 Fe1 133.2(3) ?
C4 C5 C1 107.6(3) ?
C4 C5 C10 126.6(4) ?
C1 C5 C10 125.0(4) ?
C4 C5 Fe1 71.0(2) ?
C1 C5 Fe1 68.9(2) ?
C10 C5 Fe1 133.2(3) ?
C1 C6 H1 110.1 ?
C1 C6 H2 110.9 ?
H1 C6 H2 107.5 ?
C1 C6 H3 110.9 ?
H1 C6 H3 108.2 ?
H2 C6 H3 109.1 ?
C2 C7 H4 110.3 ?
C2 C7 H5 111.3 ?
H4 C7 H5 110.5 ?
C2 C7 H6 109.2 ?
H4 C7 H6 107.3 ?
H5 C7 H6 108.1 ?
C3 C8 H7 110.3 ?
C3 C8 H8 110.4 ?
H7 C8 H8 108.5 ?
C3 C8 H9 110.9 ?
H7 C8 H9 108.5 ?
H8 C8 H9 108.1 ?
C4 C9 H10 110.5 ?
C4 C9 H11 109.9 ?
H10 C9 H11 109.3 ?
C4 C9 H12 109.9 ?
H10 C9 H12 108.4 ?
H11 C9 H12 108.8 ?
C5 C10 H13 109.3 ?
C5 C10 H14 111.4 ?
H13 C10 H14 110.0 ?
C5 C10 H15 109.3 ?
H13 C10 H15 107.2 ?
H14 C10 H15 109.4 ?
O1 C11 Fe1 176.2(4) ?
O2 C12 Fe1 176.2(4) ?
C18 C13 C14 118.9(3) ?
C18 C13 P1 124.2(3) ?
C14 C13 P1 117.0(3) ?
C15 C14 C13 121.0(4) ?
C15 C14 H16 120.3 ?
C13 C14 H16 118.7 ?
C14 C15 C16 119.7(4) ?
C14 C15 H17 120.1 ?
C16 C15 H17 120.1 ?
C17 C16 C15 119.7(4) ?
C17 C16 H18 119.9 ?
C15 C16 H18 120.5 ?
C16 C17 C18 120.7(4) ?
C16 C17 H19 120.4 ?
C18 C17 H19 118.9 ?
C17 C18 C13 120.0(4) ?
C17 C18 H20 120.3 ?
C13 C18 H20 119.7 ?
C20 C19 C24 118.3(4) ?
C20 C19 P1 121.0(3) ?
C24 C19 P1 120.5(3) ?
C19 C20 C21 120.6(4) ?
C19 C20 H21 120.0 ?
C21 C20 H21 119.4 ?
C22 C21 C20 120.5(4) ?
C22 C21 H22 120.7 ?
C20 C21 H22 118.8 ?
C23 C22 C21 119.6(4) ?
C23 C22 H23 120.9 ?
C21 C22 H23 119.5 ?
C22 C23 C24 120.6(4) ?
C22 C23 H24 120.1 ?
C24 C23 H24 119.4 ?
C23 C24 C19 120.5(4) ?
C23 C24 H25 119.5 ?
C19 C24 H25 120.0 ?
C30 C25 C26 119.3(3) ?
C30 C25 P1 120.4(3) ?
C26 C25 P1 120.3(3) ?
C27 C26 C25 120.2(4) ?
C27 C26 H26 119.1 ?
C25 C26 H26 120.8 ?
C26 C27 C28 119.9(4) ?
C26 C27 H27 119.7 ?
C28 C27 H27 120.4 ?
C29 C28 C27 120.2(4) ?
C29 C28 H28 119.7 ?
C27 C28 H28 120.1 ?
C28 C29 C30 119.7(4) ?
C28 C29 H29 120.8 ?
C30 C29 H29 119.5 ?
C25 C30 C29 120.7(4) ?
C25 C30 H30 119.0 ?
C29 C30 H30 120.2 ?

loop_
_geom_bond_atom_site_label_1
_geom_bond_atom_site_label_2
_geom_bond_distance
_geom_bond_publ_flag
Fe1 C1 2.109(4) yes
Fe1 C2 2.118(4) yes
Fe1 C3 2.130(4) yes
Fe1 C4 2.154(4) yes
Fe1 C5 2.147(4) yes
Fe1 C11 1.776(4) yes
Fe1 C12 1.773(4) yes
Fe1 P1 2.2519(11) yes
P1 C13 1.826(4) ?
P1 C19 1.838(4) ?
P1 C25 1.839(4) ?
P2 F1 1.559(4) yes
P2 F2 1.575(4) yes
P2 F3 1.528(4) yes
P2 F4 1.564(5) yes
P2 F5 1.560(4) yes
P2 F6 1.541(4) yes
O1 C11 1.145(5) yes
O2 C12 1.146(5) yes
C1 C2 1.417(6) ?
C1 C5 1.434(6) ?
C1 C6 1.505(6) ?
C2 C3 1.426(6) ?
C2 C7 1.506(6) ?
C3 C4 1.429(6) ?
C3 C8 1.502(6) ?
C4 C5 1.418(6) ?
C4 C9 1.478(7) ?
C5 C10 1.497(6) ?
C6 H1 0.967 ?
C6 H2 0.956 ?
C6 H3 0.948 ?
C7 H4 0.949 ?
C7 H5 0.939 ?
C7 H6 0.978 ?
C8 H7 0.954 ?
C8 H8 0.958 ?
C8 H9 0.958 ?
C9 H10 0.953 ?
C9 H11 0.949 ?
C9 H12 0.959 ?
C10 H13 0.960 ?
C10 H14 0.933 ?
C10 H15 0.967 ?
C13 C18 1.398(5) ?
C13 C14 1.399(5) ?
C14 C15 1.380(5) ?
C14 H16 0.964 ?
C15 C16 1.404(6) ?
C15 H17 0.966 ?
C16 C17 1.379(6) ?
C16 H18 0.957 ?
C17 C18 1.393(5) ?
C17 H19 0.957 ?
C18 H20 0.951 ?
C19 C20 1.393(6) ?
C19 C24 1.399(5) ?
C20 C21 1.395(6) ?
C20 H21 0.964 ?
C21 C22 1.380(6) ?
C21 H22 0.969 ?
C22 C23 1.375(7) ?
C22 H23 0.964 ?
C23 C24 1.393(5) ?
C23 H24 0.963 ?
C24 H25 0.962 ?
C25 C30 1.386(5) ?
C25 C26 1.401(5) ?
C26 C27 1.391(5) ?
C26 H26 0.955 ?
C27 C28 1.397(7) ?
C27 H27 0.960 ?
C28 C29 1.381(7) ?
C28 H28 0.953 ?
C29 C30 1.399(5) ?
C29 H29 0.958 ?
C30 H30 0.973 ?

loop_
_geom_contact_atom_site_label_1
_geom_contact_atom_site_label_2
_geom_contact_distance
_geom_contact_site_symmetry_2
F1 C4 3.052(7) 2_456
F1 C5 3.073(6) 2_456
F1 C9 3.355(7) 2_456
F1 C10 3.404(7) 2_456
F1 C3 3.497(7) 2_456
F1 C1 3.525(7) 2_456
F2 O1 3.365(5) 6_545
F2 C10 3.529(7) 5_656
F2 C7 3.534(8) 6_545
F2 C27 3.547(7) 8_456
F3 C10 3.401(8) 5_656
F4 C2 3.167(7) 2_456
F4 C3 3.414(8) 2_456
F4 C7 3.416(8) 2_456
F4 C7 3.484(8) 6_545
F4 C1 3.518(7) 2_456
F5 C18 3.240(6) 8_456
F5 C17 3.353(6) 8_456
F5 C26 3.500(7) 8_456
F6 C8 3.440(9) 2_456
F6 C3 3.589(8) 2_456
F6 C10 3.592(8) 5_656
O1 C27 3.443(6) 3_656
O1 C17 3.465(5) 8_456
O2 O2 2.997(7) 5_656
C6 C15 3.589(6) 7_554
C8 C21 3.553(7) 3_656
C15 C24 3.529(5) 3_656
C16 C23 3.542(6) 3_656

loop_
_geom_torsion_atom_site_label_1
_geom_torsion_atom_site_label_2
_geom_torsion_atom_site_label_3
_geom_torsion_atom_site_label_4
_geom_torsion
C12 Fe1 P1 C13 175.46(18)
C11 Fe1 P1 C13 -87.11(18)
C1 Fe1 P1 C13 84.5(3)
C2 Fe1 P1 C13 -3.4(3)
C3 Fe1 P1 C13 10.00(18)
C5 Fe1 P1 C13 81.45(18)
C4 Fe1 P1 C13 47.41(17)
C12 Fe1 P1 C19 -67.76(18)
C11 Fe1 P1 C19 29.66(18)
C1 Fe1 P1 C19 -158.8(3)
C2 Fe1 P1 C19 113.3(3)
C3 Fe1 P1 C19 126.78(18)
C5 Fe1 P1 C19 -161.77(17)
C4 Fe1 P1 C19 164.18(18)
C12 Fe1 P1 C25 49.85(18)
C11 Fe1 P1 C25 147.28(18)
C1 Fe1 P1 C25 -41.1(3)
C2 Fe1 P1 C25 -129.1(3)
C3 Fe1 P1 C25 -115.60(18)
C5 Fe1 P1 C25 -44.16(18)
C4 Fe1 P1 C25 -78.20(17)
C12 Fe1 C1 C2 146.4(3)
C11 Fe1 C1 C2 49.2(3)
C3 Fe1 C1 C2 -37.4(3)
C5 Fe1 C1 C2 -117.4(4)
C4 Fe1 C1 C2 -80.3(3)
P1 Fe1 C1 C2 -121.6(3)
C12 Fe1 C1 C5 -96.3(3)
C11 Fe1 C1 C5 166.6(2)
C2 Fe1 C1 C5 117.4(4)
C3 Fe1 C1 C5 80.0(3)
C4 Fe1 C1 C5 37.0(2)
P1 Fe1 C1 C5 -4.3(4)
C12 Fe1 C1 C6 24.2(4)
C11 Fe1 C1 C6 -73.0(5)
C2 Fe1 C1 C6 -122.1(5)
C3 Fe1 C1 C6 -159.5(5)
C5 Fe1 C1 C6 120.5(5)
C4 Fe1 C1 C6 157.5(5)
P1 Fe1 C1 C6 116.2(4)
C5 C1 C2 C3 -1.7(5)
C6 C1 C2 C3 -174.5(4)
Fe1 C1 C2 C3 60.8(3)
C5 C1 C2 C7 173.1(4)
C6 C1 C2 C7 0.3(7)
Fe1 C1 C2 C7 -124.4(5)
C5 C1 C2 Fe1 -62.5(3)
C6 C1 C2 Fe1 124.7(5)
C12 Fe1 C2 C1 -39.7(3)
C11 Fe1 C2 C1 -135.8(3)
C3 Fe1 C2 C1 118.8(4)
C5 Fe1 C2 C1 38.3(2)
C4 Fe1 C2 C1 80.8(3)
P1 Fe1 C2 C1 139.0(2)
C12 Fe1 C2 C3 -158.5(3)
C11 Fe1 C2 C3 105.4(3)
C1 Fe1 C2 C3 -118.8(4)
C5 Fe1 C2 C3 -80.5(3)
C4 Fe1 C2 C3 -38.0(2)
P1 Fe1 C2 C3 20.3(4)
C12 Fe1 C2 C7 80.2(5)
C11 Fe1 C2 C7 -16.0(5)
C1 Fe1 C2 C7 119.9(6)
C3 Fe1 C2 C7 -121.4(6)
C5 Fe1 C2 C7 158.1(5)
C4 Fe1 C2 C7 -159.3(5)
P1 Fe1 C2 C7 -101.1(5)
C1 C2 C3 C4 1.7(5)
C7 C2 C3 C4 -173.1(4)
Fe1 C2 C3 C4 62.0(3)
C1 C2 C3 C8 170.8(4)
C7 C2 C3 C8 -4.0(7)
Fe1 C2 C3 C8 -128.9(4)
C1 C2 C3 Fe1 -60.3(3)
C7 C2 C3 Fe1 124.9(4)
C12 Fe1 C3 C2 45.8(5)
C11 Fe1 C3 C2 -75.4(3)
C1 Fe1 C3 C2 37.3(2)
C5 Fe1 C3 C2 80.7(3)
C4 Fe1 C3 C2 117.4(3)
P1 Fe1 C3 C2 -168.6(2)
C12 Fe1 C3 C4 -71.5(5)
C11 Fe1 C3 C4 167.2(3)
C1 Fe1 C3 C4 -80.0(3)
C2 Fe1 C3 C4 -117.4(3)
C5 Fe1 C3 C4 -36.6(2)
P1 Fe1 C3 C4 74.1(2)
C12 Fe1 C3 C8 164.6(5)
C11 Fe1 C3 C8 43.3(5)
C1 Fe1 C3 C8 156.1(6)
C2 Fe1 C3 C8 118.7(6)
C5 Fe1 C3 C8 -160.5(6)
C4 Fe1 C3 C8 -123.9(6)
P1 Fe1 C3 C8 -49.8(5)
C2 C3 C4 C5 -1.0(5)
C8 C3 C4 C5 -169.7(4)
Fe1 C3 C4 C5 60.0(3)
C2 C3 C4 C9 169.8(4)
C8 C3 C4 C9 1.1(7)
Fe1 C3 C4 C9 -129.2(4)
C2 C3 C4 Fe1 -61.0(3)
C8 C3 C4 Fe1 130.3(4)
C12 Fe1 C4 C5 28.6(3)
C11 Fe1 C4 C5 -137.2(3)
C1 Fe1 C4 C5 -37.9(2)
C2 Fe1 C4 C5 -81.2(3)
C3 Fe1 C4 C5 -119.4(4)
P1 Fe1 C4 C5 126.2(2)
C12 Fe1 C4 C3 148.0(3)
C11 Fe1 C4 C3 -17.8(4)
C1 Fe1 C4 C3 81.5(3)
C2 Fe1 C4 C3 38.2(2)
C5 Fe1 C4 C3 119.4(4)
P1 Fe1 C4 C3 -114.4(2)
C12 Fe1 C4 C9 -91.7(6)
C11 Fe1 C4 C9 102.5(5)
C1 Fe1 C4 C9 -158.1(6)
C2 Fe1 C4 C9 158.5(6)
C3 Fe1 C4 C9 120.3(6)
C5 Fe1 C4 C9 -120.3(6)
P1 Fe1 C4 C9 5.9(5)
C3 C4 C5 C1 0.0(5)
C9 C4 C5 C1 -170.9(4)
Fe1 C4 C5 C1 59.4(3)
C3 C4 C5 C10 170.3(4)
C9 C4 C5 C10 -0.6(7)
Fe1 C4 C5 C10 -130.3(4)
C3 C4 C5 Fe1 -59.4(3)
C9 C4 C5 Fe1 129.7(4)
C2 C1 C5 C4 1.1(5)
C6 C1 C5 C4 174.1(4)
Fe1 C1 C5 C4 -60.8(3)
C2 C1 C5 C10 -169.5(4)
C6 C1 C5 C10 3.6(7)
Fe1 C1 C5 C10 128.7(4)
C2 C1 C5 Fe1 61.8(3)
C6 C1 C5 Fe1 -125.2(5)
C12 Fe1 C5 C4 -157.7(3)
C11 Fe1 C5 C4 92.5(4)
C1 Fe1 C5 C4 118.4(3)
C2 Fe1 C5 C4 80.4(3)
C3 Fe1 C5 C4 37.0(2)
P1 Fe1 C5 C4 -63.5(2)
C12 Fe1 C5 C1 83.9(3)
C11 Fe1 C5 C1 -25.9(5)
C2 Fe1 C5 C1 -38.1(2)
C3 Fe1 C5 C1 -81.4(3)
C4 Fe1 C5 C1 -118.4(3)
P1 Fe1 C5 C1 178.0(2)
C12 Fe1 C5 C10 -34.9(5)
C11 Fe1 C5 C10 -144.7(4)
C1 Fe1 C5 C10 -118.8(6)
C2 Fe1 C5 C10 -156.9(5)
C3 Fe1 C5 C10 159.8(5)
C4 Fe1 C5 C10 122.8(6)
P1 Fe1 C5 C10 59.2(5)
C19 P1 C13 C18 117.2(3)
C25 P1 C13 C18 11.6(4)
Fe1 P1 C13 C18 -119.2(3)
C19 P1 C13 C14 -62.8(3)
C25 P1 C13 C14 -168.4(3)
Fe1 P1 C13 C14 60.9(3)
C18 C13 C14 C15 0.6(6)
P1 C13 C14 C15 -179.4(3)
C13 C14 C15 C16 0.2(6)
C14 C15 C16 C17 -1.1(6)
C15 C16 C17 C18 1.1(6)
C16 C17 C18 C13 -0.4(6)
C14 C13 C18 C17 -0.5(6)
P1 C13 C18 C17 179.5(3)
C13 P1 C19 C20 -24.0(4)
C25 P1 C19 C20 85.5(3)
Fe1 P1 C19 C20 -148.3(3)
C13 P1 C19 C24 160.5(3)
C25 P1 C19 C24 -90.0(3)
Fe1 P1 C19 C24 36.2(3)
C24 C19 C20 C21 -0.8(6)
P1 C19 C20 C21 -176.4(3)
C19 C20 C21 C22 1.0(7)
C20 C21 C22 C23 0.0(7)
C21 C22 C23 C24 -1.1(7)
C22 C23 C24 C19 1.2(6)
C20 C19 C24 C23 -0.3(6)
P1 C19 C24 C23 175.3(3)
C13 P1 C25 C30 -130.5(3)
C19 P1 C25 C30 123.8(3)
Fe1 P1 C25 C30 -0.6(3)
C13 P1 C25 C26 52.8(3)
C19 P1 C25 C26 -52.9(3)
Fe1 P1 C25 C26 -177.3(3)
C30 C25 C26 C27 -0.6(6)
P1 C25 C26 C27 176.2(3)
C25 C26 C27 C28 0.1(6)
C26 C27 C28 C29 -0.6(6)
C27 C28 C29 C30 1.4(6)
C26 C25 C30 C29 1.4(6)
P1 C25 C30 C29 -175.4(3)
C28 C29 C30 C25 -1.8(6)
